data_4340795
loop_
_publ_author_name
'Cabeza, Javier A.'
'Garc\'ia-\'Alvarez, Pablo'
'P\'erez-Carre\~no, Enrique'
'Polo, Diego'

_publ_section_title
;
 Conversion of a Monodentate Amidinate-Germylene Ligand into Chelating
 Imine-Germanate Ligands (on Mononuclear Manganese Complexes).
;
_journal_issue 16
_journal_name_full 'Inorganic chemistry'
_journal_page_first 8735
_journal_page_last 8741
_journal_paper_doi 10.1021/ic501418p
_journal_volume 53
_journal_year 2014
_chemical_formula_moiety 'C14 H21 F3 N2 O3 S'
_chemical_formula_sum 'C14 H21 F3 N2 O3 S'
_chemical_formula_weight 354.39
_chemical_name_systematic
;
 ?
;
_space_group_crystal_system monoclinic
_space_group_IT_number 14
_space_group_name_Hall '-P 2ybc'
_space_group_name_H-M_alt 'P 1 21/c 1'
_symmetry_space_group_name_Hall '-P 2ybc'
_symmetry_space_group_name_H-M 'P 1 21/c 1'
_atom_sites_solution_hydrogens mixed
_audit_creation_method SHELXL-2014
_cell_angle_alpha 90
_cell_angle_beta 92.9730(10)
_cell_angle_gamma 90
_cell_formula_units_Z 4
_cell_length_a 11.5500(2)
_cell_length_b 8.92810(10)
_cell_length_c 16.7770(3)
_cell_measurement_reflns_used 4664
_cell_measurement_temperature 150(2)
_cell_volume 1727.71(5)
_computing_cell_refinement
;
CrysAlisPro, Agilent Technologies,
Version 1.171.36.28 (release 01-02-2013 CrysAlis171 .NET)
(compiled Feb  1 2013,16:14:44)
;
_computing_data_collection
;
CrysAlisPro, Agilent Technologies,
Version 1.171.36.28 (release 01-02-2013 CrysAlis171 .NET)
(compiled Feb  1 2013,16:14:44)
;
_computing_data_reduction
;
CrysAlisPro, Agilent Technologies,
Version 1.171.36.28 (release 01-02-2013 CrysAlis171 .NET)
(compiled Feb  1 2013,16:14:44)
;
_computing_molecular_graphics 'MERCUY CSD 3.1 (Build RC5)'
_computing_publication_material 'SHELXL-97 (Sheldrick, 2008)'
_computing_structure_refinement 'SHELXL-2014 (Sheldrick, 2014)'
_computing_structure_solution 'SIR-97 (Giacovazzo, 1999)'
_diffrn_ambient_temperature 150(2)
_diffrn_measured_fraction_theta_full 0.991
_diffrn_measured_fraction_theta_max 0.991
_diffrn_measurement_device_type 'Xcalibur, Onyx, Nova'
_diffrn_radiation_type CuK\a
_diffrn_radiation_wavelength 1.5418
_diffrn_reflns_av_R_equivalents 0.0240
_diffrn_reflns_av_unetI/netI 0.0297
_diffrn_reflns_Laue_measured_fraction_full 0.991
_diffrn_reflns_Laue_measured_fraction_max 0.991
_diffrn_reflns_limit_h_max 13
_diffrn_reflns_limit_h_min -13
_diffrn_reflns_limit_k_max 10
_diffrn_reflns_limit_k_min -10
_diffrn_reflns_limit_l_max 19
_diffrn_reflns_limit_l_min -19
_diffrn_reflns_number 6941
_diffrn_reflns_point_group_measured_fraction_full 0.991
_diffrn_reflns_point_group_measured_fraction_max 0.991
_diffrn_reflns_theta_full 65.000
_diffrn_reflns_theta_max 64.976
_diffrn_reflns_theta_min 5.615
_diffrn_source 'Nova (Cu) X-ray Source'
_exptl_absorpt_coefficient_mu 2.082
_exptl_absorpt_correction_T_max 1.00000
_exptl_absorpt_correction_T_min 0.82768
_exptl_absorpt_correction_type multi-scan
_exptl_absorpt_process_details
;
CrysAlisPro, Agilent Technologies,
Version 1.171.36.28 (release 01-02-2013 CrysAlis171 .NET)
(compiled Feb  1 2013,16:14:44)
Empirical absorption correction using spherical harmonics,
 implemented in SCALE3 ABSPACK scaling algorithm.
;
_exptl_crystal_colour colourless
_exptl_crystal_density_diffrn 1.362
_exptl_crystal_description fragment
_exptl_crystal_F_000 744
_exptl_crystal_size_max 0.380
_exptl_crystal_size_mid 0.260
_exptl_crystal_size_min 0.170
_refine_diff_density_max 0.499
_refine_diff_density_min -0.354
_refine_diff_density_rms 0.044
_refine_ls_extinction_method none
_refine_ls_goodness_of_fit_ref 1.053
_refine_ls_hydrogen_treatment mixed
_refine_ls_matrix_type full
_refine_ls_number_parameters 220
_refine_ls_number_reflns 2920
_refine_ls_number_restraints 0
_refine_ls_restrained_S_all 1.053
_refine_ls_R_factor_all 0.0388
_refine_ls_R_factor_gt 0.0358
_refine_ls_shift/su_max 0.000
_refine_ls_shift/su_mean 0.000
_refine_ls_structure_factor_coef Fsqd
_refine_ls_weighting_details 'w=1/[\s^2^(Fo^2^)+(0.0522P)^2^+0.6573P] where P=(Fo^2^+2Fc^2^)/3'
_refine_ls_weighting_scheme calc
_refine_ls_wR_factor_gt 0.0946
_refine_ls_wR_factor_ref 0.0972
_reflns_Friedel_coverage 0.000
_reflns_number_gt 2661
_reflns_number_total 2920
_reflns_threshold_expression 'I > 2\s(I)'
_cod_data_source_file ic501418p_si_002.cif
_cod_data_source_block xn14_050_dp551s
_cod_depositor_comments 'Adding full bibliography for 4340791--4340795.cif.'
_cod_database_code 4340795
_shelx_space_group_comment
;
The symmetry employed for this shelxl refinement is uniquely defined
by the following loop, which should always be used as a source of
symmetry information in preference to the above space-group names.
They are only intended as comments.
;
_shelx_estimated_absorpt_t_min 0.505
_shelx_estimated_absorpt_t_max 0.718
_shelxl_version_number 2014-3

loop_
_space_group_symop_operation_xyz
'x, y, z'
'-x, y+1/2, -z+1/2'
'-x, -y, -z'
'x, -y-1/2, z-1/2'

loop_
_atom_site_label
_atom_site_type_symbol
_atom_site_fract_x
_atom_site_fract_y
_atom_site_fract_z
_atom_site_U_iso_or_equiv
_atom_site_adp_type
_atom_site_occupancy
_atom_site_site_symmetry_order
_atom_site_calc_flag
_atom_site_refinement_flags_posn
_atom_site_refinement_flags_adp
C1 C 0.95056(16) 0.3223(2) 0.61644(12) 0.0411(4) Uani 1 1 d . .
H1A H 0.9950 0.3254 0.5683 0.062 Uiso 1 1 calc R U
H1B H 0.9937 0.2650 0.6580 0.062 Uiso 1 1 calc R U
H1C H 0.9381 0.4246 0.6354 0.062 Uiso 1 1 calc R U
C2 C 0.76027(19) 0.2437(3) 0.66862(13) 0.0473(5) Uani 1 1 d . .
H2A H 0.7466 0.3460 0.6870 0.071 Uiso 1 1 calc R U
H2B H 0.8000 0.1862 0.7116 0.071 Uiso 1 1 calc R U
H2C H 0.6859 0.1960 0.6535 0.071 Uiso 1 1 calc R U
C3 C 0.83449(16) 0.24801(18) 0.59736(11) 0.0311(4) Uani 1 1 d . .
H3 H 0.8487 0.1428 0.5800 0.037 Uiso 1 1 calc R U
C4 C 0.71343(14) 0.26861(18) 0.47024(10) 0.0249(3) Uani 1 1 d . .
C5 C 0.66767(14) 0.37193(18) 0.40682(9) 0.0250(3) Uani 1 1 d . .
C6 C 0.74280(14) 0.46902(19) 0.37073(10) 0.0286(4) Uani 1 1 d . .
H6 H 0.8229 0.4698 0.3868 0.034 Uiso 1 1 calc R U
C7 C 0.70047(17) 0.5649(2) 0.31109(10) 0.0349(4) Uani 1 1 d . .
H7 H 0.7519 0.6302 0.2856 0.042 Uiso 1 1 calc R U
C8 C 0.58418(18) 0.5657(2) 0.28870(11) 0.0404(5) Uani 1 1 d . .
H8 H 0.5556 0.6317 0.2478 0.049 Uiso 1 1 calc R U
C9 C 0.50868(17) 0.4708(2) 0.32541(12) 0.0419(5) Uani 1 1 d . .
H9 H 0.4283 0.4727 0.3102 0.050 Uiso 1 1 calc R U
C10 C 0.55005(15) 0.3731(2) 0.38436(11) 0.0341(4) Uani 1 1 d . .
H10 H 0.4984 0.3073 0.4093 0.041 Uiso 1 1 calc R U
C11 C 0.66065(14) 0.04053(19) 0.39060(10) 0.0280(4) Uani 1 1 d . .
H11 H 0.6371 0.1144 0.3480 0.034 Uiso 1 1 calc R U
C12 C 0.76636(17) -0.0451(2) 0.36490(12) 0.0415(5) Uani 1 1 d . .
H12A H 0.8299 0.0252 0.3571 0.062 Uiso 1 1 calc R U
H12B H 0.7469 -0.0978 0.3147 0.062 Uiso 1 1 calc R U
H12C H 0.7903 -0.1179 0.4063 0.062 Uiso 1 1 calc R U
C13 C 0.55958(16) -0.0630(2) 0.40343(11) 0.0367(4) Uani 1 1 d . .
H13A H 0.5800 -0.1319 0.4474 0.055 Uiso 1 1 calc R U
H13B H 0.5415 -0.1204 0.3546 0.055 Uiso 1 1 calc R U
H13C H 0.4918 -0.0037 0.4166 0.055 Uiso 1 1 calc R U
C14 C 0.06559(15) 0.1804(2) 0.37865(12) 0.0365(4) Uani 1 1 d . .
F1 F 0.02701(11) 0.10848(16) 0.44191(8) 0.0605(4) Uani 1 1 d . .
F2 F -0.00840(11) 0.28917(16) 0.35961(11) 0.0740(5) Uani 1 1 d . .
F3 F 0.06219(10) 0.08414(13) 0.31844(7) 0.0464(3) Uani 1 1 d . .
N1 N 0.77411(12) 0.32838(17) 0.53079(8) 0.0283(3) Uani 1 1 d . .
N2 N 0.69229(12) 0.12303(16) 0.46505(8) 0.0270(3) Uani 1 1 d . .
O1 O 0.23932(12) 0.32737(15) 0.32908(7) 0.0405(3) Uani 1 1 d . .
O2 O 0.27637(11) 0.11622(14) 0.41748(8) 0.0369(3) Uani 1 1 d . .
O3 O 0.19811(12) 0.34767(14) 0.46823(7) 0.0394(3) Uani 1 1 d . .
S1 S 0.21166(3) 0.25166(4) 0.40062(2) 0.02424(14) Uani 1 1 d . .
H100 H 0.7771(16) 0.424(3) 0.5316(11) 0.027(5) Uiso 1 1 d . .
H200 H 0.7122(18) 0.070(3) 0.5031(13) 0.035(5) Uiso 1 1 d . .

loop_
_atom_site_aniso_label
_atom_site_aniso_U_11
_atom_site_aniso_U_22
_atom_site_aniso_U_33
_atom_site_aniso_U_23
_atom_site_aniso_U_13
_atom_site_aniso_U_12
C1 0.0367(10) 0.0449(11) 0.0401(10) -0.0003(9) -0.0122(8) 0.0013(8)
C2 0.0505(12) 0.0518(13) 0.0390(11) 0.0143(9) -0.0038(9) -0.0042(9)
C3 0.0398(10) 0.0208(8) 0.0315(9) -0.0013(7) -0.0109(7) 0.0026(7)
C4 0.0251(8) 0.0229(8) 0.0265(8) -0.0019(6) 0.0001(6) 0.0009(6)
C5 0.0309(8) 0.0196(8) 0.0240(8) -0.0027(6) -0.0022(6) 0.0008(6)
C6 0.0319(8) 0.0247(8) 0.0292(8) -0.0043(7) 0.0019(7) -0.0005(7)
C7 0.0523(11) 0.0251(9) 0.0275(8) -0.0005(7) 0.0040(8) -0.0025(8)
C8 0.0602(12) 0.0273(9) 0.0322(9) 0.0034(8) -0.0128(8) 0.0046(8)
C9 0.0385(10) 0.0364(10) 0.0487(11) 0.0024(9) -0.0162(8) 0.0032(8)
C10 0.0310(9) 0.0293(9) 0.0413(10) 0.0038(8) -0.0043(7) -0.0019(7)
C11 0.0345(9) 0.0251(8) 0.0236(8) -0.0023(7) -0.0047(6) -0.0029(7)
C12 0.0379(10) 0.0475(12) 0.0393(10) -0.0149(9) 0.0030(8) -0.0041(8)
C13 0.0360(9) 0.0376(10) 0.0362(9) -0.0088(8) -0.0014(7) -0.0091(8)
C14 0.0323(9) 0.0301(9) 0.0467(10) -0.0046(8) -0.0004(8) 0.0016(7)
F1 0.0552(7) 0.0658(9) 0.0623(8) -0.0044(7) 0.0207(6) -0.0258(6)
F2 0.0378(7) 0.0465(7) 0.1350(14) -0.0090(9) -0.0215(8) 0.0150(6)
F3 0.0457(6) 0.0435(7) 0.0487(6) -0.0137(5) -0.0109(5) -0.0073(5)
N1 0.0360(7) 0.0181(7) 0.0296(7) -0.0020(6) -0.0087(6) 0.0005(6)
N2 0.0359(7) 0.0202(7) 0.0242(7) 0.0006(6) -0.0059(6) -0.0016(6)
O1 0.0536(8) 0.0347(7) 0.0334(7) 0.0061(6) 0.0053(6) -0.0076(6)
O2 0.0385(7) 0.0248(6) 0.0464(7) 0.0032(6) -0.0088(5) 0.0041(5)
O3 0.0561(8) 0.0283(7) 0.0335(7) -0.0077(5) 0.0009(6) -0.0050(6)
S1 0.0286(2) 0.0185(2) 0.0253(2) 0.00063(14) -0.00165(16) -0.00084(14)

loop_
_atom_type_symbol
_atom_type_description
_atom_type_scat_dispersion_real
_atom_type_scat_dispersion_imag
_atom_type_scat_source
C C 0.0181 0.0091 'International Tables Vol C Tables 4.2.6.8 and 6.1.1.4'
H H 0.0000 0.0000 'International Tables Vol C Tables 4.2.6.8 and 6.1.1.4'
F F 0.0727 0.0534 'International Tables Vol C Tables 4.2.6.8 and 6.1.1.4'
N N 0.0311 0.0180 'International Tables Vol C Tables 4.2.6.8 and 6.1.1.4'
O O 0.0492 0.0322 'International Tables Vol C Tables 4.2.6.8 and 6.1.1.4'
S S 0.3331 0.5567 'International Tables Vol C Tables 4.2.6.8 and 6.1.1.4'

loop_
_geom_angle_atom_site_label_1
_geom_angle_atom_site_label_2
_geom_angle_atom_site_label_3
_geom_angle
N1 C3 C2 110.35(15)
N1 C3 C1 109.03(15)
C2 C3 C1 112.16(16)
N1 C4 N2 122.50(15)
N1 C4 C5 117.17(14)
N2 C4 C5 120.33(14)
C6 C5 C10 120.07(15)
C6 C5 C4 119.57(15)
C10 C5 C4 120.36(15)
C7 C6 C5 119.70(16)
C8 C7 C6 120.20(17)
C7 C8 C9 120.29(17)
C8 C9 C10 120.10(17)
C9 C10 C5 119.62(17)
N2 C11 C13 110.04(13)
N2 C11 C12 108.82(14)
C13 C11 C12 111.70(15)
F2 C14 F3 107.40(16)
F2 C14 F1 107.88(16)
F3 C14 F1 107.18(15)
F2 C14 S1 111.90(13)
F3 C14 S1 111.77(12)
F1 C14 S1 110.51(13)
C4 N1 C3 126.86(14)
C4 N2 C11 125.50(15)
O1 S1 O3 114.80(8)
O1 S1 O2 115.19(8)
O3 S1 O2 114.97(8)
O1 S1 C14 103.90(8)
O3 S1 C14 103.30(8)
O2 S1 C14 102.24(8)

loop_
_geom_bond_atom_site_label_1
_geom_bond_atom_site_label_2
_geom_bond_distance
C1 C3 1.515(3)
C2 C3 1.507(3)
C3 N1 1.472(2)
C4 N1 1.317(2)
C4 N2 1.325(2)
C4 C5 1.485(2)
C5 C6 1.388(2)
C5 C10 1.391(2)
C6 C7 1.386(2)
C7 C8 1.376(3)
C8 C9 1.383(3)
C9 C10 1.385(3)
C11 N2 1.479(2)
C11 C13 1.513(2)
C11 C12 1.522(3)
C14 F2 1.321(2)
C14 F3 1.326(2)
C14 F1 1.337(2)
C14 S1 1.8226(18)
O1 S1 1.4280(13)
O2 S1 1.4418(12)
O3 S1 1.4367(13)
